data_1572319
loop_
_publ_author_name
'Tsang, Nicole'
'Kibler, Alexander J.'
'Argent, Stephen P.'
'Lam, Hon Wai'
'Jones, Kieran D.'
'Newton, Graham N.'

_publ_section_title
;
 Organofunctionalized borotungstate polyoxometalates as tunable
 photocatalysts for oxidative dimerization of amines.
;
_journal_issue 36
_journal_name_full 'Chemical science'
_journal_page_first 14685
_journal_page_last 14691
_journal_paper_doi 10.1039/d4sc03534h
_journal_volume 15
_journal_year 2024
_chemical_absolute_configuration ad
_chemical_formula_moiety 'C18 H29 B K3 N6 O53 P2 W11, 4[H2O]'
_chemical_formula_sum 'C18 H37 B K3 N6 O57 P2 W11'
_chemical_formula_weight 3461.93
_space_group_crystal_system monoclinic
_space_group_IT_number 4
_space_group_name_Hall 'P 2yb'
_space_group_name_H-M_alt 'P 1 21 1'
_atom_sites_solution_hydrogens mixed
_atom_sites_solution_primary dual
_atom_sites_solution_secondary difmap
_audit_creation_date 2024-01-16
_audit_creation_method
;
Olex2 1.5
(compiled 2023.08.24 svn.re1ec1418 for OlexSys, GUI svn.r6817)
;
_audit_update_record
;
2024-05-28 deposited with the CCDC.	2024-08-12 downloaded from the CCDC.
;
_cell_angle_alpha 90
_cell_angle_beta 118.757(4)
_cell_angle_gamma 90
_cell_formula_units_Z 2
_cell_length_a 12.3035(4)
_cell_length_b 23.9565(5)
_cell_length_c 12.4053(4)
_cell_measurement_reflns_used 45639
_cell_measurement_temperature 100
_cell_measurement_theta_max 36.2580
_cell_measurement_theta_min 1.8060
_cell_volume 3205.5(2)
_computing_cell_refinement 'CrysAlisPro 1.171.43.63a (Rigaku OD, 2023)'
_computing_data_collection 'GDA - generic data acquisition software'
_computing_data_reduction 'CrysAlisPro 1.171.43.63a (Rigaku OD, 2023)'
_computing_molecular_graphics 'Olex2 1.5 (Dolomanov et al., 2009)'
_computing_publication_material 'Olex2 1.5 (Dolomanov et al., 2009)'
_computing_structure_refinement 'SHELXL 2018/3 (Sheldrick, 2015)'
_computing_structure_solution 'SHELXT 2018/2 (Sheldrick, 2018)'
_diffrn_ambient_temperature 100(2)
_diffrn_detector 'Photon counting pixel array'
_diffrn_detector_area_resol_mean 5.8140
_diffrn_measured_fraction_theta_full 0.999
_diffrn_measured_fraction_theta_max 0.999
_diffrn_measurement_details
;
List of Runs (angles in degrees, time in seconds):

  # Type    Start    End  Width  t~exp~   \w     \q     \k     \f   Frames
#--------------------------------------------------------------------------
  1  \f      0.00 180.00   0.20    0.20   0.00   0.00   0.00    --   900
  2  \w   -145.00  25.00   0.20    0.20    --   30.00   0.00   0.00  850
  3  \w   -145.00  25.00   0.20    0.20    --   30.00   0.00 120.00  850
  4  \w   -145.00  25.00   0.20    0.20    --   30.00   0.00 240.00  850
;
_diffrn_measurement_device 'Fixed \c 3-circle diffractometer'
_diffrn_measurement_device_type 'Fluid Film Devices'
_diffrn_measurement_method 'shutterless scans'
_diffrn_measurement_specimen_support 'MiTeGen MicroMount'
_diffrn_orient_matrix_type 'CrysAlisPro convention (1999,Acta A55,543-557)'
_diffrn_orient_matrix_UB_11 -0.0374566000
_diffrn_orient_matrix_UB_12 0.0125938000
_diffrn_orient_matrix_UB_13 -0.0555426000
_diffrn_orient_matrix_UB_21 -0.0510765000
_diffrn_orient_matrix_UB_22 -0.0128490000
_diffrn_orient_matrix_UB_23 -0.0021877000
_diffrn_orient_matrix_UB_31 -0.0081327000
_diffrn_orient_matrix_UB_32 0.0224380000
_diffrn_orient_matrix_UB_33 0.0303689000
_diffrn_radiation_monochromator 'Silicon 111'
_diffrn_radiation_probe x-ray
_diffrn_radiation_type synchrotron
_diffrn_radiation_wavelength 0.6889
_diffrn_reflns_av_R_equivalents 0.0929
_diffrn_reflns_av_unetI/netI 0.0595
_diffrn_reflns_Laue_measured_fraction_full 0.999
_diffrn_reflns_Laue_measured_fraction_max 0.999
_diffrn_reflns_limit_h_max 15
_diffrn_reflns_limit_h_min -15
_diffrn_reflns_limit_k_max 29
_diffrn_reflns_limit_k_min -29
_diffrn_reflns_limit_l_max 15
_diffrn_reflns_limit_l_min -15
_diffrn_reflns_number 41822
_diffrn_reflns_point_group_measured_fraction_full 0.985
_diffrn_reflns_point_group_measured_fraction_max 0.983
_diffrn_reflns_theta_full 24.415
_diffrn_reflns_theta_max 25.499
_diffrn_reflns_theta_min 1.648
_diffrn_source synchrotron
_diffrn_source_details 'Allan et al. (2017)'
_diffrn_source_type 'Diamond Light Source Beamline I19-1'
_exptl_absorpt_coefficient_mu 18.283
_exptl_absorpt_correction_T_max 0.16674
_exptl_absorpt_correction_T_min 0.12894
_exptl_absorpt_correction_type sphere
_exptl_absorpt_process_details
;
CrysAlisPro 1.171.43.63a (Rigaku Oxford Diffraction, 2023)
Spherical absorption correction
using equivalent radius and absorption coefficient.
Empirical absorption correction using spherical harmonics,
implemented in SCALE3 ABSPACK scaling algorithm.
;
_exptl_crystal_colour colourless
_exptl_crystal_colour_primary colourless
_exptl_crystal_density_diffrn 3.587
_exptl_crystal_description plate
_exptl_crystal_F_000 3098
_exptl_crystal_recrystallization_method 'Vapour diffusion nitromethane and tert-butyl methyl ether (antisolvent)'
_exptl_crystal_size_max 0.25
_exptl_crystal_size_mid 0.075
_exptl_crystal_size_min 0.075
_exptl_crystal_size_rad 0.075
_refine_diff_density_max 3.333
_refine_diff_density_min -2.364
_refine_diff_density_rms 0.321
_refine_ls_abs_structure_details
;
 Flack x determined using 5237 quotients [(I+)-(I-)]/[(I+)+(I-)]
 (Parsons, Flack and Wagner, Acta Cryst. B69 (2013) 249-259).
;
_refine_ls_abs_structure_Flack 0.074(11)
_refine_ls_extinction_method none
_refine_ls_goodness_of_fit_ref 1.044
_refine_ls_hydrogen_treatment mixed
_refine_ls_matrix_type full
_refine_ls_number_parameters 850
_refine_ls_number_reflns 12893
_refine_ls_number_restraints 1897
_refine_ls_restrained_S_all 0.982
_refine_ls_R_factor_all 0.0510
_refine_ls_R_factor_gt 0.0498
_refine_ls_shift/su_max 0.006
_refine_ls_shift/su_mean 0.000
_refine_ls_structure_factor_coef Fsqd
_refine_ls_weighting_details 'w=1/[\s^2^(Fo^2^)+(0.0368P)^2^+108.4183P] where P=(Fo^2^+2Fc^2^)/3'
_refine_ls_weighting_scheme calc
_refine_ls_wR_factor_gt 0.1167
_refine_ls_wR_factor_ref 0.1175
_reflns_Friedel_coverage 0.920
_reflns_Friedel_fraction_full 0.971
_reflns_Friedel_fraction_max 0.966
_reflns_number_gt 12500
_reflns_number_total 12893
_reflns_threshold_expression 'I > 2\s(I)'
_cod_data_source_file d4sc03534h2.cif
_cod_data_source_block KPBW11
_cod_depositor_comments
;
The following automatic conversions were performed:

data item '_diffrn_ambient_temperature' value '100 (2)' was changed
to '100(2)' -- the value was reformatted.

Automatic conversion script
Id: cif_fix_values 8170 2020-07-09 18:12:32Z antanas 

 Adding full bibliography for 1572319--1572320.cif.
;
_cod_original_cell_volume 3205.49(19)
_cod_database_code 1572319
_nottingham_internal_coll_name WKDJLF_D1
_nottingham_internal_coll_number 19249
_nottingham_internal_coll_client KJ/HWL
_nottingham_internal_coll_type custom
_nottingham_internal_coll_frame_method 'fine \w scans'
_nottingham_internal_coll_frame_time 0.2
_nottingham_internal_coll_frame_width 0.01
_nottingham_internal_coll_user pczspa
_nottingham_internal_coll_date 23/09/2022
_nottingham_internal_coll_location DLS
_nottingham_internal_coll_instrument i19-EH1
_nottingham_internal_process_date 16/11/2023
_nottingham_internal_process_user pczspa
_nottingham_internal_solution_date 16/11/2023
_nottingham_internal_solution_user pczspa
_nottingham_internal_refinement_date 19/12/2023
_nottingham_internal_refinement_user pczspa/pczkj1
_nottingham_internal_validation_date 19/12/2023
_nottingham_internal_validation_user pczspa
_nottingham_internal_archive_date 19/12/2023
_shelx_shelxl_version_number 2018/3
_chemical_oxdiff_formula 'C20 H20 B1 P2 W12 O40'
_shelx_space_group_comment
;
The symmetry employed for this shelxl refinement is uniquely defined
by the following loop, which should always be used as a source of
symmetry information in preference to the above space-group names.
They are only intended as comments.
;
_shelx_estimated_absorpt_t_max 0.341
_shelx_estimated_absorpt_t_min 0.092
_olex2_refinement_description
;
1. Restrained distances
 O1C-H1C
 0.95 with sigma of 0.04
 P1A-C1A \\sim P1B-C1B
 with sigma of 0.02
 H1C-W2 \\sim H1C-W1
 with sigma of 0.04
 H1C-O2C \\sim H1C-O3C
 with sigma of 0.04
2. Restrained planarity
 O2E, N1E, C4E, O3E
 with sigma of 0.1
 O2F, N1F, C4F, O3F
 with sigma of 0.1
 O3J, C4J, N1J, O2J
 with sigma of 0.1
 N1G, O2G, O3G, C4G
 with sigma of 0.1
 N1H, O2H, O3H, C4H
 with sigma of 0.1
 N1I, O2I, O3I, C4I
 with sigma of 0.1
3. Uiso/Uaniso restraints and constraints
All non-hydrogen atoms have similar U: within 2A with sigma of 0.04 and sigma
for terminal atoms of 0.08 within 2A
Uanis(C4E) \\sim Ueq: with sigma of 0.01 and sigma for terminal atoms of 0.02
Uanis(W1) \\sim Ueq, Uanis(C4H) \\sim Ueq: with sigma of 0.01 and sigma for
terminal atoms of 0.02
Uanis(O3E) \\sim Ueq: with sigma of 0.01 and sigma for terminal atoms of 0.02
Uanis(O19) \\sim Ueq: with sigma of 0.01 and sigma for terminal atoms of 0.02
4. Rigid body (RIGU) restrains
 All non-hydrogen atoms
 with sigma for 1-2 distances of 0.004 and sigma for 1-3 distances of 0.004
5. Same fragment restrains
{C1A, C6A, C5A, C4A, C3A, C2A} sigma for 1-2: 0.02, 1-3: 0.04
as in
{C1A, C2A, C3A, C4A, C5A, C6A}
{N1E, O3E, O2E, C4E} sigma for 1-2: 0.02, 1-3: 0.04
as in
{N1E, O2E, O3E, C4E}
{N1E, O3E, O2E, C4E} sigma for 1-2: 0.02, 1-3: 0.04
{N1E, O2E, O3E, C4E} sigma for 1-2: 0.02, 1-3: 0.04
as in
{N1G, O2G, O3G, C4G}
{C1A, C2A, C3A, C4A, C5A, C6A} sigma for 1-2: 0.02, 1-3: 0.04
{C1A, C6A, C5A, C4A, C3A, C2A} sigma for 1-2: 0.02, 1-3: 0.04
as in
{C1B, C2B, C3B, C4B, C5B, C6B}
{N1E, O2E, O3E, C4E} sigma for 1-2: 0.02, 1-3: 0.04
{N1E, O3E, O2E, C4E} sigma for 1-2: 0.02, 1-3: 0.04
as in
{N1H, O2H, O3H, C4H}
{N1E, O3E, O2E, C4E} sigma for 1-2: 0.02, 1-3: 0.04
{N1E, O2E, O3E, C4E} sigma for 1-2: 0.02, 1-3: 0.04
as in
{N1I, O2I, O3I, C4I}
{N1E, O2E, O3E, C4E} sigma for 1-2: 0.02, 1-3: 0.04
{N1E, O3E, O2E, C4E} sigma for 1-2: 0.02, 1-3: 0.04
as in
{N1F, O2F, O3F, C4F}
{N1E, O2E, O3E, C4E} sigma for 1-2: 0.02, 1-3: 0.04
{N1E, O3E, O2E, C4E} sigma for 1-2: 0.02, 1-3: 0.04
as in
{N1J, O2J, O3J, C4J}
6.a Me refined with riding coordinates:
 C4E(H4EA,H4EB,H4EC), C4F(H4FA,H4FB,H4FC), C4G(H4GA,H4GB,H4GC), C4H(H4HA,H4HB,
 H4HC), C4I(H4IA,H4IB,H4IC), C4J(H4JA,H4JB,H4JC)
6.b Aromatic/amide H refined with riding coordinates:
 C2A(H2A), C3A(H3A), C4A(H4A), C5A(H5A), C6A(H6A), C2B(H2B), C3B(H3B),
 C4B(H4B), C5B(H5B), C6B(H6B)
;
_smtbx_masks_void_probe_radius 1.2
_smtbx_masks_void_truncation_radius 1.2
_olex2_submission_special_instructions 'No special instructions were received'
_oxdiff_exptl_absorpt_empirical_details
;
Empirical correction (ABSPACK) includes:
- Absorption correction using spherical harmonics
- Frame scaling
;
_oxdiff_exptl_absorpt_empirical_full_max 6.144
_oxdiff_exptl_absorpt_empirical_full_min 0.437

loop_
_space_group_symop_operation_xyz
'x, y, z'
'-x, y+1/2, -z'

loop_
_atom_site_label
_atom_site_type_symbol
_atom_site_fract_x
_atom_site_fract_y
_atom_site_fract_z
_atom_site_U_iso_or_equiv
_atom_site_adp_type
_atom_site_occupancy
_atom_site_site_symmetry_order
_atom_site_calc_flag
_atom_site_refinement_flags_posn
_atom_site_refinement_flags_adp
_atom_site_refinement_flags_occupancy
_atom_site_disorder_assembly
_atom_site_disorder_group
W3 W 0.33867(10) 0.64526(4) 0.54709(9) 0.0243(2) Uani 1 1 d . U . . .
W9 W -0.10256(10) 0.58577(5) 0.29543(10) 0.0280(2) Uani 1 1 d . U . . .
W8 W 0.07703(10) 0.61562(5) 0.59426(10) 0.0269(2) Uani 1 1 d . U . . .
W7 W -0.07482(10) 0.49264(5) 0.50803(10) 0.0270(2) Uani 1 1 d . U . . .
W4 W 0.42769(10) 0.54877(5) 0.40973(10) 0.0268(2) Uani 1 1 d . U . . .
W1 W 0.21201(11) 0.41824(5) 0.68523(10) 0.0288(2) Uani 1 1 d D U . . .
W5 W 0.26487(10) 0.41522(5) 0.31549(9) 0.0265(2) Uani 1 1 d . U . . .
W2 W 0.36755(10) 0.54317(5) 0.77315(10) 0.0290(2) Uani 1 1 d D U . . .
W11 W -0.00203(11) 0.48333(5) 0.15208(10) 0.0324(3) Uani 1 1 d . U . . .
W6 W 0.02367(12) 0.38822(5) 0.36294(11) 0.0349(3) Uani 1 1 d . U . . .
W10 W 0.15764(12) 0.61535(5) 0.24860(10) 0.0323(3) Uani 1 1 d . U . . .
K1 K 0.8962(6) 0.4326(3) 0.7880(6) 0.0417(16) Uani 1 1 d . . . . .
K2 K 0.5628(6) 0.5422(3) 0.1724(6) 0.0399(15) Uani 1 1 d . . . . .
P1A P 0.4110(6) 0.3637(3) 0.6058(6) 0.0248(13) Uani 1 1 d D U . . .
P1B P 0.5876(6) 0.5022(3) 0.7083(6) 0.0237(13) Uani 1 1 d D U . . .
K3 K 0.3059(9) 0.3742(5) 0.0302(7) 0.066(3) Uani 1 1 d . . . . .
O10 O 0.4019(18) 0.5947(10) 0.6871(19) 0.039(4) Uani 1 1 d . U . . .
O19 O -0.070(2) 0.4351(9) 0.4099(18) 0.041(4) Uani 1 1 d . U . . .
O22 O -0.057(2) 0.6328(9) 0.4338(18) 0.036(4) Uani 1 1 d . U . . .
O14 O 0.0957(19) 0.5480(10) 0.1683(19) 0.038(4) Uani 1 1 d . U . . .
O5 O 0.373(2) 0.4023(9) 0.4933(19) 0.037(4) Uani 1 1 d . U . . .
O21 O 0.020(2) 0.6229(9) 0.2682(18) 0.035(4) Uani 1 1 d . U . . .
O1B O 0.6587(17) 0.4473(8) 0.7317(18) 0.032(4) Uani 1 1 d . U . . .
O9D O 0.0515(18) 0.6652(7) 0.6768(18) 0.027(4) Uani 1 1 d . U . . .
O8D O 0.4477(17) 0.5656(9) 0.9192(17) 0.030(4) Uani 1 1 d . U . . .
O24 O -0.174(2) 0.5369(9) 0.3657(18) 0.037(4) Uani 1 1 d . U . . .
O17 O 0.2142(18) 0.5737(9) 0.7182(19) 0.034(4) Uani 1 1 d . U . . .
O2D O 0.5554(19) 0.5522(11) 0.3879(19) 0.041(5) Uani 1 1 d . U . . .
O16 O 0.1960(19) 0.6481(9) 0.5592(19) 0.034(4) Uani 1 1 d . U . A 1
O5D O -0.089(2) 0.4753(11) -0.0017(18) 0.043(5) Uani 1 1 d . U . B 1
O11D O -0.180(2) 0.4689(11) 0.548(2) 0.043(5) Uani 1 1 d . U . C 1
O15 O 0.248(2) 0.6672(10) 0.3824(19) 0.039(4) Uani 1 1 d . U . D 1
O1C O 0.2631(19) 0.4936(9) 0.5786(17) 0.032(4) Uani 1 1 d D U . E 1
H1C H 0.32(2) 0.480(6) 0.55(3) 0.047 Uiso 1 1 d D U . F 1
O11 O 0.3150(18) 0.4707(8) 0.8035(17) 0.030(4) Uani 1 1 d . U . G 1
O1 O 0.500(2) 0.5078(9) 0.5695(18) 0.041(5) Uani 1 1 d . U . H 1
O8 O 0.319(2) 0.5888(10) 0.2721(17) 0.036(4) Uani 1 1 d . U . I 1
O12 O 0.139(3) 0.3820(11) 0.535(2) 0.054(5) Uani 1 1 d . U . J 1
O4 O 0.361(2) 0.4786(9) 0.3421(17) 0.039(4) Uani 1 1 d . U . K 1
O4D O 0.1276(17) 0.6591(9) 0.1300(17) 0.031(4) Uani 1 1 d . U . L 1
O1A O 0.552(2) 0.3606(10) 0.675(2) 0.045(5) Uani 1 1 d . U . M 1
O20 O -0.0959(18) 0.5262(9) 0.1979(19) 0.036(4) Uani 1 1 d . U . N 1
O9 O 0.4621(19) 0.6158(10) 0.5114(18) 0.040(4) Uani 1 1 d . U . O 1
O13 O -0.053(2) 0.4165(10) 0.199(2) 0.044(4) Uani 1 1 d . U . P 1
O1D O 0.336(3) 0.3704(11) 0.264(2) 0.051(5) Uani 1 1 d . U . Q 1
O7D O 0.206(2) 0.3698(9) 0.781(2) 0.037(4) Uani 1 1 d . U . R 1
O23 O -0.026(2) 0.5567(9) 0.6046(19) 0.037(4) Uani 1 1 d . U . S 1
O3D O 0.4094(16) 0.7084(10) 0.612(2) 0.040(5) Uani 1 1 d . U . T 1
O26 O 0.372(2) 0.3899(10) 0.696(2) 0.046(5) Uani 1 1 d . U . U 1
O18 O 0.071(2) 0.4573(9) 0.6415(18) 0.039(4) Uani 1 1 d . U . V 1
O6 O 0.157(2) 0.3632(10) 0.330(2) 0.043(4) Uani 1 1 d . U . W 1
O7 O 0.1392(19) 0.4398(9) 0.166(2) 0.040(4) Uani 1 1 d . U . X 1
O2C O 0.2427(18) 0.5595(9) 0.4266(18) 0.033(3) Uani 1 1 d D U . Y 1
O6D O -0.053(2) 0.3282(9) 0.332(2) 0.045(5) Uani 1 1 d . U . Z 1
O2 O 0.5084(19) 0.4980(10) 0.7767(19) 0.037(4) Uani 1 1 d . U . A 1
C1A C 0.356(2) 0.2947(10) 0.567(2) 0.029(5) Uani 1 1 d D U . . .
C2A C 0.310(3) 0.2681(10) 0.637(3) 0.039(6) Uani 1 1 d D U . . .
H2A H 0.298558 0.288221 0.696588 0.047 Uiso 1 1 calc R U . . .
C3A C 0.281(3) 0.2129(10) 0.617(3) 0.043(6) Uani 1 1 d D U . . .
H3A H 0.252839 0.194393 0.667551 0.052 Uiso 1 1 calc R U . . .
C4A C 0.290(3) 0.1830(12) 0.526(2) 0.042(6) Uani 1 1 d D U . . .
H4A H 0.268593 0.144550 0.513565 0.050 Uiso 1 1 calc R U . . .
C5A C 0.333(3) 0.2105(10) 0.454(3) 0.040(6) Uani 1 1 d D U . . .
H5A H 0.340824 0.191064 0.391329 0.049 Uiso 1 1 calc R U . . .
C6A C 0.363(3) 0.2656(10) 0.475(2) 0.035(5) Uani 1 1 d D U . . .
H6A H 0.389324 0.284569 0.424989 0.042 Uiso 1 1 calc R U . . .
C1B C 0.694(2) 0.5591(11) 0.7707(19) 0.032(5) Uani 1 1 d D U . . .
C2B C 0.724(3) 0.5828(13) 0.884(2) 0.043(7) Uani 1 1 d D U . . .
H2B H 0.682626 0.570660 0.927943 0.051 Uiso 1 1 calc R U . . .
C3B C 0.811(3) 0.6230(14) 0.932(3) 0.047(7) Uani 1 1 d D U . . .
H3B H 0.824698 0.641182 1.005248 0.057 Uiso 1 1 calc R U . . .
C4B C 0.881(3) 0.6385(12) 0.875(2) 0.044(7) Uani 1 1 d D U . . .
H4B H 0.945964 0.665003 0.912186 0.053 Uiso 1 1 calc R U . . .
C5B C 0.851(3) 0.6133(13) 0.762(3) 0.044(7) Uani 1 1 d D U . . .
H5B H 0.894958 0.623703 0.719730 0.053 Uiso 1 1 calc R U . . .
C6B C 0.760(2) 0.5744(9) 0.711(2) 0.026(5) Uani 1 1 d D U . . .
H6B H 0.740833 0.557721 0.634713 0.031 Uiso 1 1 calc R U . . .
O10D O -0.2357(17) 0.6166(9) 0.1983(17) 0.034(4) Uani 1 1 d . U . . .
O4C O 0.0660(19) 0.5422(9) 0.4572(18) 0.035(4) Uani 1 1 d . U . . .
O3C O 0.139(2) 0.4708(10) 0.3632(18) 0.041(4) Uani 1 1 d D U . . .
B1 B 0.170(4) 0.5187(18) 0.450(3) 0.036(5) Uani 1 1 d . U . . .
N1E N 0.960(3) 0.2935(11) 0.690(3) 0.085(10) Uani 1 1 d D U . . .
O2E O 0.916(3) 0.3410(11) 0.663(3) 0.075(8) Uani 1 1 d D U . . .
O3E O 0.979(5) 0.2695(19) 0.787(4) 0.143(15) Uani 1 1 d D U . . .
C4E C 0.994(5) 0.2650(19) 0.608(4) 0.096(14) Uani 1 1 d D U . . .
H4EA H 1.027134 0.228032 0.641635 0.144 Uiso 1 1 calc R U . . .
H4EB H 0.920556 0.260900 0.527331 0.144 Uiso 1 1 calc R U . . .
H4EC H 1.057052 0.286773 0.600259 0.144 Uiso 1 1 calc R U . . .
N1F N 0.599(3) 0.3837(13) 0.305(3) 0.118(14) Uani 1 1 d D U . . .
O2F O 0.580(3) 0.4343(13) 0.284(3) 0.078(8) Uani 1 1 d D U . . .
O3F O 0.565(4) 0.3494(16) 0.218(3) 0.123(12) Uani 1 1 d D U . . .
C4F C 0.646(6) 0.361(2) 0.427(4) 0.111(19) Uani 1 1 d D U . . .
H4FA H 0.654323 0.320633 0.424945 0.166 Uiso 1 1 calc R U . . .
H4FB H 0.726919 0.377760 0.481654 0.166 Uiso 1 1 calc R U . . .
H4FC H 0.588041 0.370036 0.458270 0.166 Uiso 1 1 calc R U . . .
N1G N 0.600(2) 0.4270(13) 0.021(2) 0.067(8) Uani 1 1 d D U . . .
O2G O 0.496(2) 0.4192(19) 0.008(3) 0.108(10) Uani 1 1 d D U . . .
O3G O 0.660(3) 0.4710(13) 0.065(3) 0.080(8) Uani 1 1 d D U . . .
C4G C 0.658(4) 0.3828(15) -0.012(4) 0.065(10) Uani 1 1 d D U . . .
H4GA H 0.740549 0.394863 0.003787 0.097 Uiso 1 1 calc R U . . .
H4GB H 0.665627 0.349428 0.036594 0.097 Uiso 1 1 calc R U . . .
H4GC H 0.607099 0.374227 -0.099771 0.097 Uiso 1 1 calc R U . . .
N1H N 0.211(2) 0.5055(11) -0.0185(18) 0.051(6) Uani 1 1 d D U . . .
O2H O 0.3179(19) 0.4983(11) 0.0633(18) 0.049(5) Uani 1 1 d D U . . .
O3H O 0.141(2) 0.4660(11) -0.074(2) 0.057(6) Uani 1 1 d D U . . .
C4H C 0.165(4) 0.5620(13) -0.050(3) 0.062(9) Uani 1 1 d D U . . .
H4HA H 0.079024 0.561208 -0.116250 0.093 Uiso 1 1 calc R U . . .
H4HB H 0.168605 0.580253 0.022529 0.093 Uiso 1 1 calc R U . . .
H4HC H 0.216227 0.582762 -0.076831 0.093 Uiso 1 1 calc R U . . .
N1I N -0.012(3) 0.3306(12) -0.012(3) 0.070(8) Uani 1 1 d D U . . .
O2I O 0.066(3) 0.3585(13) -0.024(3) 0.082(8) Uani 1 1 d D U . . .
O3I O -0.124(2) 0.3427(12) -0.066(2) 0.070(7) Uani 1 1 d D U . . .
C4I C 0.027(5) 0.2839(15) 0.072(4) 0.105(16) Uani 1 1 d D U . . .
H4IA H -0.045919 0.266627 0.070882 0.158 Uiso 1 1 calc R U . . .
H4IB H 0.069578 0.256436 0.047440 0.158 Uiso 1 1 calc R U . . .
H4IC H 0.083388 0.297134 0.155622 0.158 Uiso 1 1 calc R U . . .
N1J N 0.382(3) 0.6883(14) 0.119(3) 0.101(12) Uani 1 1 d D U . . .
O2J O 0.298(3) 0.6928(18) 0.010(3) 0.116(13) Uani 1 1 d D U . . .
O3J O 0.463(3) 0.6514(14) 0.153(3) 0.082(8) Uani 1 1 d D U . . .
C4J C 0.379(4) 0.7244(16) 0.211(4) 0.079(11) Uani 1 1 d D U . . .
H4JA H 0.310275 0.750995 0.171054 0.118 Uiso 1 1 calc R U . . .
H4JB H 0.366719 0.701828 0.270225 0.118 Uiso 1 1 calc R U . . .
H4JC H 0.457296 0.744739 0.253670 0.118 Uiso 1 1 calc R U . . .

loop_
_atom_site_aniso_label
_atom_site_aniso_U_11
_atom_site_aniso_U_22
_atom_site_aniso_U_33
_atom_site_aniso_U_23
_atom_site_aniso_U_13
_atom_site_aniso_U_12
W3 0.0277(5) 0.0271(5) 0.0206(5) -0.0009(4) 0.0136(4) -0.0040(4)
W9 0.0243(5) 0.0326(6) 0.0295(5) -0.0013(4) 0.0149(4) 0.0005(4)
W8 0.0284(5) 0.0338(6) 0.0241(5) 0.0011(4) 0.0172(4) 0.0044(5)
W7 0.0257(5) 0.0315(5) 0.0285(5) -0.0026(5) 0.0167(4) -0.0040(4)
W4 0.0256(5) 0.0398(6) 0.0205(5) 0.0040(4) 0.0155(4) 0.0034(5)
W1 0.0415(6) 0.0263(5) 0.0262(5) -0.0004(4) 0.0223(5) -0.0033(5)
W5 0.0294(5) 0.0304(5) 0.0219(5) -0.0035(4) 0.0140(4) 0.0016(5)
W2 0.0288(5) 0.0436(6) 0.0192(5) -0.0066(4) 0.0152(4) -0.0058(5)
W11 0.0364(6) 0.0406(7) 0.0216(5) -0.0076(5) 0.0150(5) -0.0101(5)
W6 0.0382(6) 0.0279(6) 0.0318(6) -0.0033(5) 0.0115(5) -0.0063(5)
W10 0.0449(7) 0.0333(6) 0.0278(5) 0.0043(5) 0.0249(5) 0.0027(5)
K1 0.038(3) 0.058(4) 0.033(3) -0.004(3) 0.020(3) 0.007(3)
K2 0.032(3) 0.063(4) 0.024(3) 0.000(3) 0.014(3) -0.006(3)
P1A 0.031(3) 0.022(3) 0.024(3) 0.001(3) 0.016(3) -0.003(3)
P1B 0.026(3) 0.027(3) 0.024(3) 0.000(3) 0.016(3) -0.002(3)
K3 0.059(5) 0.101(8) 0.029(4) -0.003(4) 0.015(4) 0.023(5)
O10 0.029(9) 0.058(11) 0.035(9) 0.011(8) 0.020(8) 0.008(8)
O19 0.046(9) 0.040(8) 0.025(7) -0.015(7) 0.009(6) 0.001(7)
O22 0.039(9) 0.034(9) 0.029(8) 0.000(7) 0.012(7) 0.000(8)
O14 0.040(9) 0.053(9) 0.036(9) -0.011(8) 0.030(8) -0.004(8)
O5 0.039(9) 0.033(10) 0.034(8) 0.004(7) 0.013(7) -0.012(8)
O21 0.049(9) 0.034(9) 0.033(9) -0.001(7) 0.028(8) -0.002(8)
O1B 0.020(8) 0.036(9) 0.032(10) -0.006(7) 0.006(7) 0.001(7)
O9D 0.038(10) 0.015(7) 0.042(10) -0.008(7) 0.032(9) -0.010(7)
O8D 0.029(8) 0.038(10) 0.026(8) -0.014(7) 0.016(7) -0.019(8)
O24 0.048(10) 0.036(9) 0.030(8) -0.003(7) 0.022(8) -0.007(8)
O17 0.032(8) 0.040(10) 0.037(9) 0.004(7) 0.022(7) 0.005(8)
O2D 0.029(9) 0.074(14) 0.030(9) -0.014(9) 0.021(8) -0.009(9)
O16 0.036(8) 0.029(9) 0.043(10) 0.005(8) 0.024(8) -0.001(7)
O5D 0.041(11) 0.064(15) 0.022(9) -0.001(8) 0.013(8) 0.004(10)
O11D 0.035(10) 0.059(13) 0.039(11) 0.007(10) 0.021(9) -0.003(10)
O15 0.043(10) 0.050(10) 0.027(8) -0.004(8) 0.019(7) 0.006(8)
O1C 0.040(9) 0.040(9) 0.024(7) -0.005(6) 0.022(7) -0.001(7)
O11 0.031(8) 0.035(8) 0.029(8) -0.006(7) 0.018(7) -0.003(7)
O1 0.052(11) 0.034(10) 0.025(7) -0.001(7) 0.010(7) 0.010(9)
O8 0.046(9) 0.046(10) 0.022(8) 0.000(7) 0.019(7) 0.012(8)
O12 0.069(12) 0.052(12) 0.031(9) -0.017(8) 0.016(8) 0.000(10)
O4 0.044(10) 0.043(9) 0.015(8) 0.008(7) 0.003(7) 0.009(8)
O4D 0.027(9) 0.043(11) 0.022(8) 0.009(8) 0.011(7) 0.005(8)
O1A 0.036(8) 0.046(12) 0.040(11) -0.007(10) 0.009(8) -0.005(8)
O20 0.028(9) 0.046(9) 0.039(9) -0.011(8) 0.021(7) -0.006(7)
O9 0.034(9) 0.054(10) 0.028(8) 0.011(8) 0.012(7) 0.015(8)
O13 0.039(10) 0.049(10) 0.039(9) -0.001(8) 0.015(8) 0.000(9)
O1D 0.066(13) 0.050(11) 0.045(11) 0.012(9) 0.034(10) 0.017(11)
O7D 0.047(12) 0.033(10) 0.043(10) 0.010(8) 0.032(10) 0.008(8)
O23 0.051(10) 0.035(8) 0.035(9) -0.001(7) 0.029(8) -0.007(8)
O3D 0.011(8) 0.047(11) 0.046(11) -0.019(9) 0.001(8) -0.010(8)
O26 0.046(10) 0.048(11) 0.054(11) -0.011(9) 0.032(9) 0.008(10)
O18 0.034(8) 0.045(10) 0.026(8) 0.000(7) 0.006(7) 0.009(8)
O6 0.039(9) 0.047(10) 0.049(11) 0.004(9) 0.026(9) 0.010(8)
O7 0.034(9) 0.041(10) 0.046(10) 0.007(8) 0.021(8) -0.005(8)
O2C 0.034(8) 0.038(8) 0.035(8) -0.003(7) 0.024(7) 0.006(7)
O6D 0.044(11) 0.027(9) 0.053(13) -0.020(9) 0.016(10) 0.004(8)
O2 0.036(9) 0.047(11) 0.040(10) -0.010(9) 0.028(8) 0.000(8)
C1A 0.024(11) 0.027(9) 0.027(11) -0.005(8) 0.007(9) -0.010(9)
C2A 0.050(16) 0.029(11) 0.046(14) -0.006(10) 0.029(13) -0.006(11)
C3A 0.038(15) 0.029(11) 0.061(16) 0.006(11) 0.023(13) 0.000(11)
C4A 0.032(14) 0.032(12) 0.049(14) 0.003(10) 0.009(11) -0.004(11)
C5A 0.042(15) 0.027(10) 0.039(14) -0.001(9) 0.010(11) -0.002(11)
C6A 0.040(14) 0.029(10) 0.029(12) -0.001(9) 0.010(11) -0.002(10)
C1B 0.032(11) 0.036(11) 0.020(9) 0.004(8) 0.007(8) 0.001(9)
C2B 0.051(15) 0.046(15) 0.026(10) -0.004(10) 0.016(11) -0.013(12)
C3B 0.062(16) 0.055(16) 0.026(12) -0.008(11) 0.022(11) -0.023(13)
C4B 0.066(17) 0.033(14) 0.035(12) 0.000(10) 0.026(12) -0.018(13)
C5B 0.051(15) 0.050(15) 0.037(12) -0.007(12) 0.025(12) -0.018(13)
C6B 0.035(11) 0.015(10) 0.025(10) 0.007(8) 0.013(9) 0.004(8)
O10D 0.027(8) 0.044(10) 0.023(8) 0.001(8) 0.006(7) 0.004(8)
O4C 0.038(8) 0.041(9) 0.032(8) 0.001(7) 0.022(7) 0.000(7)
O3C 0.038(9) 0.047(9) 0.027(8) -0.012(7) 0.007(7) 0.003(7)
B1 0.047(12) 0.042(11) 0.027(10) -0.001(8) 0.022(9) 0.000(9)
N1E 0.10(3) 0.057(16) 0.076(18) -0.023(13) 0.026(18) 0.015(16)
O2E 0.09(2) 0.058(14) 0.09(2) -0.019(13) 0.049(17) 0.012(14)
O3E 0.18(3) 0.12(2) 0.12(2) 0.017(17) 0.066(19) 0.01(2)
C4E 0.10(3) 0.07(2) 0.09(2) -0.051(18) 0.027(18) 0.000(18)
N1F 0.18(3) 0.102(19) 0.077(19) 0.026(15) 0.06(2) 0.04(2)
O2F 0.088(19) 0.096(16) 0.062(16) 0.010(13) 0.046(15) 0.020(17)
O3F 0.15(3) 0.14(2) 0.10(2) 0.002(17) 0.08(2) 0.07(2)
C4F 0.13(5) 0.13(4) 0.09(2) 0.04(2) 0.06(3) 0.02(4)
N1G 0.043(12) 0.11(2) 0.055(17) 0.007(15) 0.026(13) 0.013(12)
O2G 0.046(12) 0.19(3) 0.10(2) 0.01(2) 0.040(14) 0.012(15)
O3G 0.075(17) 0.11(2) 0.055(16) -0.014(15) 0.033(14) 0.008(14)
C4G 0.08(2) 0.08(2) 0.05(2) 0.008(17) 0.04(2) 0.006(19)
N1H 0.054(11) 0.081(14) 0.028(10) 0.001(10) 0.028(8) 0.006(10)
O2H 0.052(10) 0.072(14) 0.030(9) -0.004(9) 0.025(7) -0.007(9)
O3H 0.047(11) 0.084(14) 0.042(12) -0.003(10) 0.022(10) 0.007(10)
C4H 0.08(2) 0.076(14) 0.054(17) 0.010(13) 0.052(15) 0.015(14)
N1I 0.084(15) 0.051(15) 0.067(18) -0.017(13) 0.029(14) 0.003(13)
O2I 0.085(16) 0.060(15) 0.088(19) -0.023(15) 0.031(14) -0.013(14)
O3I 0.080(14) 0.073(18) 0.056(15) -0.019(13) 0.033(13) -0.001(13)
C4I 0.18(5) 0.04(2) 0.09(3) -0.004(17) 0.06(3) 0.03(2)
N1J 0.10(2) 0.09(2) 0.10(2) 0.021(18) 0.042(17) 0.015(18)
O2J 0.08(2) 0.13(3) 0.11(2) 0.03(2) 0.023(17) -0.03(2)
O3J 0.10(2) 0.080(17) 0.068(18) 0.011(14) 0.040(16) 0.010(14)
C4J 0.07(3) 0.06(2) 0.11(3) 0.03(2) 0.05(2) 0.00(2)

loop_
_atom_type_symbol
_atom_type_description
_atom_type_scat_dispersion_real
_atom_type_scat_dispersion_imag
_atom_type_scat_source
C C 0.0028 0.0015 'International Tables Vol C Tables 4.2.6.8 and 6.1.1.4'
H H 0.0000 0.0000 'International Tables Vol C Tables 4.2.6.8 and 6.1.1.4'
B B 0.0013 0.0006 'International Tables Vol C Tables 4.2.6.8 and 6.1.1.4'
K K 0.1927 0.2360 'International Tables Vol C Tables 4.2.6.8 and 6.1.1.4'
N N 0.0056 0.0031 'International Tables Vol C Tables 4.2.6.8 and 6.1.1.4'
O O 0.0101 0.0057 'International Tables Vol C Tables 4.2.6.8 and 6.1.1.4'
P P 0.0974 0.0893 'International Tables Vol C Tables 4.2.6.8 and 6.1.1.4'
W W -0.6570 6.5577 'International Tables Vol C Tables 4.2.6.8 and 6.1.1.4'

loop_
_geom_angle_atom_site_label_1
_geom_angle_atom_site_label_2
_geom_angle_atom_site_label_3
_geom_angle
_geom_angle_site_symmetry_1
_geom_angle_site_symmetry_3
_geom_angle_publ_flag
O10 W3 O2C 83.9(8) . . ?
O16 W3 O10 86.4(9) . . ?
O16 W3 O15 89.2(9) . . ?
O16 W3 O9 158.7(10) . . ?
O16 W3 O2C 83.3(8) . . ?
O15 W3 O10 157.1(10) . . ?
O15 W3 O9 88.6(9) . . ?
O15 W3 O2C 73.3(9) . . ?
O9 W3 O10 87.5(9) . . ?
O9 W3 O2C 75.8(9) . . ?
O3D W3 O10 103.5(11) . . ?
O3D W3 O16 102.5(10) . . ?
O3D W3 O15 99.4(11) . . ?
O3D W3 O9 98.7(10) . . ?
O3D W3 O2C 170.7(9) . . ?
O22 W9 O21 88.1(9) . . ?
O22 W9 O24 87.4(9) . . ?
O22 W9 O4C 74.5(8) . . ?
O21 W9 O4C 84.9(8) . . ?
O24 W9 O21 160.1(9) . . ?
O24 W9 O4C 75.3(8) . . ?
O20 W9 O22 159.6(9) . . ?
O20 W9 O21 87.6(9) . . ?
O20 W9 O24 90.1(9) . . ?
O20 W9 O4C 85.4(8) . . ?
O10D W9 O22 98.8(10) . . ?
O10D W9 O21 104.4(10) . . ?
O10D W9 O24 95.4(10) . . ?
O10D W9 O20 101.6(9) . . ?
O10D W9 O4C 168.5(8) . . ?
O22 W8 O17 157.3(9) . . ?
O22 W8 O23 88.0(9) . . ?
O22 W8 O4C 72.2(8) . . ?
O9D W8 O22 99.2(10) . . ?
O9D W8 O17 103.2(9) . . ?
O9D W8 O16 103.9(9) . . ?
O9D W8 O23 98.9(8) . . ?
O9D W8 O4C 167.7(8) . . ?
O17 W8 O23 85.3(9) . . ?
O17 W8 O4C 85.0(8) . . ?
O16 W8 O22 92.5(9) . . ?
O16 W8 O17 85.4(9) . . ?
O16 W8 O23 156.8(9) . . ?
O16 W8 O4C 85.7(8) . . ?
O23 W8 O4C 72.4(8) . . ?
O19 W7 O24 90.8(9) . . ?
O19 W7 O18 85.8(9) . . ?
O19 W7 O4C 86.5(9) . . ?
O24 W7 O18 160.0(10) . . ?
O24 W7 O4C 72.9(8) . . ?
O11D W7 O19 102.3(12) . . ?
O11D W7 O24 102.6(10) . . ?
O11D W7 O23 98.5(11) . . ?
O11D W7 O18 97.3(11) . . ?
O11D W7 O4C 170.4(10) . . ?
O23 W7 O19 158.5(10) . . ?
O23 W7 O24 90.1(9) . . ?
O23 W7 O18 86.0(9) . . ?
O23 W7 O4C 73.3(8) . . ?
O18 W7 O4C 87.2(9) . . ?
O2D W4 O1 100.2(11) . . ?
O2D W4 O8 97.9(10) . . ?
O2D W4 O4 102.1(11) . . ?
O2D W4 O9 97.6(10) . . ?
O2D W4 O2C 170.4(10) . . ?
O1 W4 O2C 87.3(8) . . ?
O8 W4 O1 161.7(9) . . ?
O8 W4 O4 94.9(9) . . ?
O8 W4 O9 90.3(9) . . ?
O8 W4 O2C 74.4(8) . . ?
O4 W4 O1 83.9(8) . . ?
O4 W4 O9 158.8(10) . . ?
O4 W4 O2C 84.6(9) . . ?
O9 W4 O1 84.8(9) . . ?
O9 W4 O2C 77.0(8) . . ?
O11 W1 O1C 71.5(8) . . ?
O11 W1 O26 84.6(9) . . ?
O12 W1 O1C 85.8(10) . . ?
O12 W1 O11 156.3(11) . . ?
O12 W1 O26 83.8(11) . . ?
O7D W1 O1C 168.6(9) . . ?
O7D W1 O11 98.7(10) . . ?
O7D W1 O12 103.0(12) . . ?
O7D W1 O26 95.5(10) . . ?
O7D W1 O18 101.9(10) . . ?
O26 W1 O1C 77.9(9) . . ?
O18 W1 O1C 85.1(9) . . ?
O18 W1 O11 94.4(9) . . ?
O18 W1 O12 90.6(11) . . ?
O18 W1 O26 162.5(11) . . ?
O5 W5 O3C 88.8(8) . . ?
O4 W5 O5 84.3(8) . . ?
O4 W5 O6 160.0(10) . . ?
O4 W5 O3C 86.1(9) . . ?
O1D W5 O5 97.6(11) . . ?
O1D W5 O4 100.5(12) . . ?
O1D W5 O6 97.7(11) . . ?
O1D W5 O7 99.0(11) . . ?
O1D W5 O3C 171.2(11) . . ?
O6 W5 O5 85.2(9) . . ?
O6 W5 O3C 76.7(9) . . ?
O7 W5 O5 163.3(10) . . ?
O7 W5 O4 94.1(9) . . ?
O7 W5 O6 91.1(9) . . ?
O7 W5 O3C 74.6(9) . . ?
O10 W2 O17 89.9(9) . . ?
O10 W2 O1C 84.9(9) . . ?
O10 W2 O11 156.0(9) . . ?
O10 W2 O2 86.4(9) . . ?
O8D W2 O10 103.6(10) . . ?
O8D W2 O17 103.9(10) . . ?
O8D W2 O1C 169.3(9) . . ?
O8D W2 O11 98.8(9) . . ?
O8D W2 O2 95.4(9) . . ?
O17 W2 O1C 82.4(8) . . ?
O17 W2 O11 92.9(9) . . ?
O17 W2 O2 160.6(9) . . ?
O11 W2 O1C 72.0(7) . . ?
O11 W2 O2 83.1(9) . . ?
O2 W2 O1C 78.4(8) . . ?
O14 W11 O13 158.3(9) . . ?
O14 W11 O7 86.3(9) . . ?
O14 W11 O3C 84.1(9) . . ?
O5D W11 O14 103.7(11) . . ?
O5D W11 O20 105.2(10) . . ?
O5D W11 O13 97.3(11) . . ?
O5D W11 O7 95.4(10) . . ?
O5D W11 O3C 164.8(10) . . ?
O20 W11 O14 88.3(9) . . ?
O20 W11 O13 91.4(10) . . ?
O20 W11 O7 159.5(9) . . ?
O20 W11 O3C 87.8(8) . . ?
O13 W11 O7 86.4(9) . . ?
O13 W11 O3C 74.2(9) . . ?
O7 W11 O3C 71.9(9) . . ?
O19 W6 O12 86.5(10) . . ?
O19 W6 O13 93.0(10) . . ?
O19 W6 O6 159.7(10) . . ?
O19 W6 O3C 87.4(9) . . ?
O12 W6 O6 87.7(11) . . ?
O12 W6 O3C 86.7(10) . . ?
O13 W6 O12 159.4(11) . . ?
O13 W6 O6 85.7(10) . . ?
O13 W6 O3C 72.7(9) . . ?
O6 W6 O3C 72.8(9) . . ?
O6D W6 O19 102.8(10) . . ?
O6D W6 O12 103.0(12) . . ?
O6D W6 O13 97.3(11) . . ?
O6D W6 O6 97.4(11) . . ?
O6D W6 O3C 166.2(10) . . ?
O14 W10 O15 159.2(10) . . ?
O14 W10 O8 85.6(9) . . ?
O14 W10 O2C 83.8(9) . . ?
O21 W10 O14 89.4(9) . . ?
O21 W10 O15 90.5(9) . . ?
O21 W10 O8 160.6(9) . . ?
O21 W10 O2C 87.4(8) . . ?
O15 W10 O8 87.7(9) . . ?
O15 W10 O2C 75.4(8) . . ?
O8 W10 O2C 73.5(7) . . ?
O4D W10 O14 102.1(10) . . ?
O4D W10 O21 103.0(9) . . ?
O4D W10 O15 98.2(10) . . ?
O4D W10 O8 96.4(9) . . ?
O4D W10 O2C 168.0(8) . . ?
W7 K1 K3 98.61(19) 1_655 1_656 ?
O1B K1 W7 105.8(5) . 1_655 ?
O1B K1 K3 155.6(5) . 1_656 ?
O1B K1 O5D 76.2(7) . 1_656 ?
O1B K1 O11D 85.3(7) . 1_655 ?
O1B K1 O2E 109.7(8) . . ?
O1B K1 O3H 147.9(7) . 1_656 ?
O1B K1 O2I 124.7(8) . 1_656 ?
O1B K1 O3I 81.4(7) . 1_656 ?
O5D K1 W7 135.8(6) 1_656 1_655 ?
O5D K1 K3 86.7(5) 1_656 1_656 ?
O5D K1 O11D 137.5(8) 1_656 1_655 ?
O5D K1 O2E 148.3(9) 1_656 . ?
O5D K1 O3H 75.4(7) 1_656 1_656 ?
O5D K1 O2I 76.7(8) 1_656 1_656 ?
O5D K1 O3I 70.5(8) 1_656 1_656 ?
O11D K1 W7 21.7(5) 1_655 1_655 ?
O11D K1 K3 118.8(5) 1_655 1_656 ?
O11D K1 O2I 142.5(9) 1_655 1_656 ?
O11D K1 O3I 144.1(8) 1_655 1_656 ?
O2E K1 W7 74.1(7) . 1_655 ?
O2E K1 K3 76.4(7) . 1_656 ?
O2E K1 O11D 74.0(9) . 1_655 ?
O2E K1 O3H 102.4(9) . 1_656 ?
O2E K1 O2I 74.8(9) . 1_656 ?
O2E K1 O3I 79.5(9) . 1_656 ?
O3H K1 W7 84.7(6) 1_656 1_655 ?
O3H K1 K3 34.3(6) 1_656 1_656 ?
O3H K1 O11D 106.0(7) 1_656 1_655 ?
O3H K1 O2I 61.7(8) 1_656 1_656 ?
O3H K1 O3I 102.8(8) 1_656 1_656 ?
O2I K1 W7 127.0(7) 1_656 1_655 ?
O2I K1 K3 32.2(6) 1_656 1_656 ?
O2I K1 O3I 44.2(7) 1_656 1_656 ?
O3I K1 W7 153.5(6) 1_656 1_655 ?
O3I K1 K3 76.4(6) 1_656 1_656 ?
O8D K2 W9 105.1(4) 1_554 1_655 ?
O8D K2 O24 132.8(6) 1_554 1_655 ?
O8D K2 O10D 86.9(5) 1_554 1_655 ?
O8D K2 O2F 126.5(8) 1_554 . ?
O8D K2 O2H 72.2(6) 1_554 . ?
O8D K2 O3J 76.0(8) 1_554 . ?
O24 K2 W9 29.8(4) 1_655 1_655 ?
O2D K2 W9 97.1(5) . 1_655 ?
O2D K2 O8D 147.3(7) . 1_554 ?
O2D K2 O24 75.5(6) . 1_655 ?
O2D K2 O10D 105.3(6) . 1_655 ?
O2D K2 O2F 68.8(8) . . ?
O2D K2 O3G 138.8(9) . . ?
O2D K2 O2H 88.4(6) . . ?
O2D K2 O3J 77.7(9) . . ?
O10D K2 W9 24.9(4) 1_655 1_655 ?
O10D K2 O24 53.3(6) 1_655 1_655 ?
O2F K2 W9 103.8(7) . 1_655 ?
O2F K2 O24 76.9(8) . 1_655 ?
O2F K2 O10D 128.6(8) . 1_655 ?
O3G K2 W9 74.1(6) . 1_655 ?
O3G K2 O8D 71.7(8) . 1_554 ?
O3G K2 O24 78.8(8) . 1_655 ?
O3G K2 O10D 83.6(8) . 1_655 ?
O3G K2 O2F 74.5(9) . . ?
O3G K2 O2H 98.5(8) . . ?
O3G K2 O3J 142.4(10) . . ?
O2H K2 W9 172.5(6) . 1_655 ?
O2H K2 O24 149.8(7) . 1_655 ?
O2H K2 O10D 156.9(6) . 1_655 ?
O2H K2 O2F 73.4(9) . . ?
O2H K2 O3J 89.2(9) . . ?
O3J K2 W9 96.9(7) . 1_655 ?
O3J K2 O24 111.5(8) . 1_655 ?
O3J K2 O10D 76.0(8) . 1_655 ?
O3J K2 O2F 142.3(9) . . ?
O5 P1A C1A 114.0(12) . . ?
O1A P1A O5 107.8(13) . . ?
O1A P1A O26 106.4(13) . . ?
O1A P1A C1A 107.2(13) . . ?
O26 P1A O5 110.0(14) . . ?
O26 P1A C1A 111.2(13) . . ?
O1B P1B O1 108.5(11) . . ?
O1B P1B O2 106.8(12) . . ?
O1B P1B C1B 109.9(12) . . ?
O1 P1B O2 109.0(13) . . ?
O1 P1B C1B 113.1(12) . . ?
O2 P1B C1B 109.3(11) . . ?
O1D K3 W1 164.3(6) . 1_554 ?
O1D K3 O3F 67.3(9) . . ?
O1D K3 O2H 85.1(7) . . ?
O1D K3 O3H 102.2(8) . . ?
O7D K3 W1 19.3(5) 1_554 1_554 ?
O7D K3 O1D 163.1(9) 1_554 . ?
O7D K3 O3F 127.7(9) 1_554 . ?
O7D K3 O2H 99.2(7) 1_554 . ?
O7D K3 O3H 71.4(7) 1_554 . ?
O3F K3 W1 122.7(9) . 1_554 ?
O3F K3 O2H 97.3(9) . . ?
O2G K3 W1 66.6(8) . 1_554 ?
O2G K3 O1D 115.9(11) . . ?
O2G K3 O7D 80.7(10) . 1_554 ?
O2G K3 O3F 60.3(12) . . ?
O2G K3 O2H 68.4(10) . . ?
O2G K3 O3H 96.2(11) . . ?
O2G K3 O2I 156.5(12) . . ?
O2H K3 W1 81.6(4) . 1_554 ?
O3H K3 W1 62.3(5) . 1_554 ?
O3H K3 O3F 140.6(10) . . ?
O3H K3 O2H 43.3(6) . . ?
O2I K3 W1 92.9(8) . 1_554 ?
O2I K3 O1D 80.8(9) . . ?
O2I K3 O7D 82.4(9) . 1_554 ?
O2I K3 O3F 142.8(12) . . ?
O2I K3 O2H 98.5(8) . . ?
O2I K3 O3H 62.8(9) . . ?
W2 O10 W3 147.6(12) . . ?
W7 O19 W6 149.4(13) . . ?
W9 O22 W8 123.0(11) . . ?
W10 O14 W11 146.7(11) . . ?
P1A O5 W5 148.2(13) . . ?
W10 O21 W9 146.5(12) . . ?
P1B O1B K1 128.0(11) . . ?
W2 O8D K2 149.3(11) . 1_556 ?
W9 O24 W7 122.2(12) . . ?
W9 O24 K2 99.7(8) . 1_455 ?
W7 O24 K2 137.2(10) . 1_455 ?
W2 O17 W8 149.1(12) . . ?
W4 O2D K2 127.8(10) . . ?
W3 O16 W8 152.2(12) . . ?
W11 O5D K1 146.7(12) . 1_454 ?
W7 O11D K1 120.4(11) . 1_455 ?
W3 O15 W10 123.4(13) . . ?
W1 O1C H1C 110(10) . . ?
W2 O1C W1 88.6(6) . . ?
W2 O1C H1C 113(10) . . ?
B1 O1C W1 124.7(19) . . ?
B1 O1C W2 126.8(19) . . ?
B1 O1C H1C 94(10) . . ?
W1 O11 W2 127.2(10) . . ?
P1B O1 W4 153.2(15) . . ?
W4 O8 W10 122.1(10) . . ?
W1 O12 W6 145.6(15) . . ?
W5 O4 W4 156.3(13) . . ?
W11 O20 W9 148.0(11) . . ?
W3 O9 W4 120.2(12) . . ?
W6 O13 W11 123.8(12) . . ?
W5 O1D K3 123.2(12) . . ?
W1 O7D K3 128.6(12) . 1_556 ?
W7 O23 W8 125.2(11) . . ?
P1A O26 W1 136.2(15) . . ?
W1 O18 W7 146.7(13) . . ?
W5 O6 W6 120.8(12) . . ?
W5 O7 W11 122.4(12) . . ?
W4 O2C W3 86.9(7) . . ?
W10 O2C W3 87.9(7) . . ?
W10 O2C W4 89.5(7) . . ?
B1 O2C W3 126.7(18) . . ?
B1 O2C W4 131(2) . . ?
B1 O2C W10 122.3(19) . . ?
P1B O2 W2 134.4(14) . . ?
C2A C1A P1A 118.9(17) . . ?
C6A C1A P1A 121.9(17) . . ?
C6A C1A C2A 119(2) . . ?
C1A C2A H2A 120.3 . . ?
C3A C2A C1A 119(2) . . ?
C3A C2A H2A 120.3 . . ?
C2A C3A H3A 119.2 . . ?
C2A C3A C4A 122(2) . . ?
C4A C3A H3A 119.2 . . ?
C3A C4A H4A 120.6 . . ?
C3A C4A C5A 119(3) . . ?
C5A C4A H4A 120.6 . . ?
C4A C5A H5A 120.7 . . ?
C6A C5A C4A 119(2) . . ?
C6A C5A H5A 120.7 . . ?
C1A C6A H6A 118.8 . . ?
C5A C6A C1A 122(2) . . ?
C5A C6A H6A 118.8 . . ?
C2B C1B P1B 122.0(17) . . ?
C6B C1B P1B 117.8(16) . . ?
C6B C1B C2B 120(2) . . ?
C1B C2B H2B 119.9 . . ?
C3B C2B C1B 120(2) . . ?
C3B C2B H2B 119.9 . . ?
C2B C3B H3B 119.2 . . ?
C2B C3B C4B 122(2) . . ?
C4B C3B H3B 119.2 . . ?
C3B C4B H4B 121.4 . . ?
C3B C4B C5B 117(2) . . ?
C5B C4B H4B 121.4 . . ?
C4B C5B H5B 119.5 . . ?
C6B C5B C4B 121(2) . . ?
C6B C5B H5B 119.5 . . ?
C1B C6B H6B 119.9 . . ?
C5B C6B C1B 120(2) . . ?
C5B C6B H6B 119.9 . . ?
W9 O10D K2 107.1(10) . 1_455 ?
W9 O4C W8 90.3(7) . . ?
W9 O4C W7 89.5(7) . . ?
W8 O4C W7 88.8(7) . . ?
B1 O4C W9 125.0(18) . . ?
B1 O4C W8 125(2) . . ?
B1 O4C W7 126(2) . . ?
W5 O3C W11 90.8(7) . . ?
W5 O3C W6 89.6(8) . . ?
W11 O3C W6 89.2(7) . . ?
B1 O3C W5 131(2) . . ?
B1 O3C W11 120(2) . . ?
B1 O3C W6 125(2) . . ?
O2C B1 O1C 104(3) . . ?
O2C B1 O3C 110(3) . . ?
O4C B1 O1C 109(2) . . ?
O4C B1 O2C 114(3) . . ?
O4C B1 O3C 115(3) . . ?
O3C B1 O1C 104(3) . . ?
O2E N1E O3E 123(3) . . ?
O2E N1E C4E 119(3) . . ?
O3E N1E C4E 118(3) . . ?
N1E O2E K1 136(2) . . ?
N1E C4E H4EA 109.5 . . ?
N1E C4E H4EB 109.5 . . ?
N1E C4E H4EC 109.5 . . ?
H4EA C4E H4EB 109.5 . . ?
H4EA C4E H4EC 109.5 . . ?
H4EB C4E H4EC 109.5 . . ?
O2F N1F O3F 121(3) . . ?
O2F N1F C4F 121(3) . . ?
O3F N1F C4F 117(3) . . ?
N1F O2F K2 160(2) . . ?
N1F O3F K3 109(2) . . ?
N1F C4F H4FA 109.5 . . ?
N1F C4F H4FB 109.5 . . ?
N1F C4F H4FC 109.5 . . ?
H4FA C4F H4FB 109.5 . . ?
H4FA C4F H4FC 109.5 . . ?
H4FB C4F H4FC 109.5 . . ?
O2G N1G O3G 124(3) . . ?
O2G N1G C4G 118(3) . . ?
O3G N1G C4G 118(2) . . ?
N1G O2G K3 161(3) . . ?
N1G O3G K2 115(2) . . ?
N1G C4G H4GA 109.5 . . ?
N1G C4G H4GB 109.5 . . ?
N1G C4G H4GC 109.5 . . ?
H4GA C4G H4GB 109.5 . . ?
H4GA C4G H4GC 109.5 . . ?
H4GB C4G H4GC 109.5 . . ?
O2H N1H O3H 122(3) . . ?
O2H N1H C4H 119(2) . . ?
O3H N1H C4H 119(2) . . ?
K2 O2H K3 113.8(8) . . ?
N1H O2H K2 144.0(19) . . ?
N1H O2H K3 93.6(17) . . ?
K1 O3H K3 112.5(9) 1_454 . ?
N1H O3H K1 145.3(19) . 1_454 ?
N1H O3H K3 100.6(17) . . ?
N1H C4H H4HA 109.5 . . ?
N1H C4H H4HB 109.5 . . ?
N1H C4H H4HC 109.5 . . ?
H4HA C4H H4HB 109.5 . . ?
H4HA C4H H4HC 109.5 . . ?
H4HB C4H H4HC 109.5 . . ?
O2I N1I K1 60.7(19) . 1_454 ?
O2I N1I O3I 122(3) . . ?
O2I N1I C4I 120(3) . . ?
O3I N1I K1 61.9(18) . 1_454 ?
O3I N1I C4I 118(3) . . ?
C4I N1I K1 178(2) . 1_454 ?
K3 O2I K1 113.4(11) . 1_454 ?
N1I O2I K1 97(2) . 1_454 ?
N1I O2I K3 149(2) . . ?
N1I O3I K1 96(2) . 1_454 ?
N1I C4I H4IA 109.5 . . ?
N1I C4I H4IB 109.5 . . ?
N1I C4I H4IC 109.5 . . ?
H4IA C4I H4IB 109.5 . . ?
H4IA C4I H4IC 109.5 . . ?
H4IB C4I H4IC 109.5 . . ?
O2J N1J C4J 119(3) . . ?
O3J N1J O2J 122(3) . . ?
O3J N1J C4J 119(3) . . ?
N1J O3J K2 157(2) . . ?
N1J C4J H4JA 109.5 . . ?
N1J C4J H4JB 109.5 . . ?
N1J C4J H4JC 109.5 . . ?
H4JA C4J H4JB 109.5 . . ?
H4JA C4J H4JC 109.5 . . ?
H4JB C4J H4JC 109.5 . . ?

loop_
_geom_bond_atom_site_label_1
_geom_bond_atom_site_label_2
_geom_bond_distance
_geom_bond_site_symmetry_2
_geom_bond_publ_flag
W3 O10 1.95(2) . ?
W3 O16 1.83(2) . ?
W3 O15 1.87(2) . ?
W3 O9 1.91(2) . ?
W3 O3D 1.74(2) . ?
W3 O2C 2.48(2) . ?
W9 O22 1.90(2) . ?
W9 O21 1.91(2) . ?
W9 O24 1.91(2) . ?
W9 O20 1.90(2) . ?
W9 O10D 1.668(19) . ?
W9 O4C 2.33(2) . ?
W8 O22 1.92(2) . ?
W8 O9D 1.694(17) . ?
W8 O17 1.93(2) . ?
W8 O16 1.883(19) . ?
W8 O23 1.94(2) . ?
W8 O4C 2.40(2) . ?
W7 O19 1.86(2) . ?
W7 O24 1.91(2) . ?
W7 O11D 1.69(2) . ?
W7 O23 1.86(2) . ?
W7 O18 1.96(2) . ?
W7 O4C 2.42(2) . ?
W4 O2D 1.72(2) . ?
W4 O1 2.00(2) . ?
W4 O8 1.85(2) . ?
W4 O4 1.88(2) . ?
W4 O9 1.96(2) . ?
W4 O2C 2.397(19) . ?
W1 O1C 2.49(2) . ?
W1 O11 1.883(19) . ?
W1 O12 1.85(2) . ?
W1 O7D 1.69(2) . ?
W1 O26 2.02(2) . ?
W1 O18 1.81(2) . ?
W5 O5 1.98(2) . ?
W5 O4 1.85(2) . ?
W5 O1D 1.70(2) . ?
W5 O6 1.89(2) . ?
W5 O7 1.85(2) . ?
W5 O3C 2.33(2) . ?
W2 O10 1.81(2) . ?
W2 O8D 1.680(18) . ?
W2 O17 1.822(19) . ?
W2 O1C 2.430(19) . ?
W2 O11 1.95(2) . ?
W2 O2 2.02(2) . ?
W11 O14 1.91(2) . ?
W11 O5D 1.69(2) . ?
W11 O20 1.83(2) . ?
W11 O13 1.91(2) . ?
W11 O7 1.96(2) . ?
W11 O3C 2.36(2) . ?
W6 O19 1.89(2) . ?
W6 O12 1.91(2) . ?
W6 O13 1.90(2) . ?
W6 O6 1.97(2) . ?
W6 O6D 1.66(2) . ?
W6 O3C 2.43(2) . ?
W10 O14 1.86(2) . ?
W10 O21 1.84(2) . ?
W10 O15 1.94(2) . ?
W10 O8 1.97(2) . ?
W10 O4D 1.695(19) . ?
W10 O2C 2.35(2) . ?
K1 K3 4.671(11) 1_656 ?
K1 O1B 2.68(2) . ?
K1 O5D 2.73(2) 1_656 ?
K1 O11D 2.80(2) 1_655 ?
K1 O2E 2.77(3) . ?
K1 O3H 2.77(2) 1_656 ?
K1 O2I 2.88(3) 1_656 ?
K1 O3I 2.90(3) 1_656 ?
K2 O8D 2.81(2) 1_554 ?
K2 O24 2.96(2) 1_655 ?
K2 O2D 2.73(2) . ?
K2 O10D 2.94(2) 1_655 ?
K2 O2F 2.89(3) . ?
K2 O3G 2.77(3) . ?
K2 O2H 2.85(2) . ?
K2 O3J 2.85(3) . ?
P1A O5 1.55(2) . ?
P1A O1A 1.53(2) . ?
P1A O26 1.55(2) . ?
P1A C1A 1.76(2) . ?
P1B O1B 1.53(2) . ?
P1B O1 1.54(2) . ?
P1B O2 1.57(2) . ?
P1B C1B 1.79(2) . ?
K3 O1D 2.73(3) . ?
K3 O7D 2.72(2) 1_554 ?
K3 O3F 2.97(4) . ?
K3 O2G 2.71(3) . ?
K3 O2H 3.00(3) . ?
K3 O3H 2.85(3) . ?
K3 O2I 2.71(3) . ?
O1C H1C 0.94(6) . ?
O1C B1 1.57(4) . ?
O2C B1 1.45(4) . ?
C1A C2A 1.39(2) . ?
C1A C6A 1.38(2) . ?
C2A H2A 0.9500 . ?
C2A C3A 1.36(3) . ?
C3A H3A 0.9500 . ?
C3A C4A 1.39(3) . ?
C4A H4A 0.9500 . ?
C4A C5A 1.40(3) . ?
C5A H5A 0.9500 . ?
C5A C6A 1.36(3) . ?
C6A H6A 0.9500 . ?
C1B C2B 1.39(2) . ?
C1B C6B 1.38(2) . ?
C2B H2B 0.9500 . ?
C2B C3B 1.34(3) . ?
C3B H3B 0.9500 . ?
C3B C4B 1.39(3) . ?
C4B H4B 0.9500 . ?
C4B C5B 1.41(3) . ?
C5B H5B 0.9500 . ?
C5B C6B 1.36(3) . ?
C6B H6B 0.9500 . ?
O4C B1 1.44(4) . ?
O3C B1 1.50(4) . ?
N1E O2E 1.23(2) . ?
N1E O3E 1.24(2) . ?
N1E C4E 1.45(3) . ?
C4E H4EA 0.9800 . ?
C4E H4EB 0.9800 . ?
C4E H4EC 0.9800 . ?
N1F O2F 1.24(2) . ?
N1F O3F 1.25(2) . ?
N1F C4F 1.45(3) . ?
C4F H4FA 0.9800 . ?
C4F H4FB 0.9800 . ?
C4F H4FC 0.9800 . ?
N1G O2G 1.22(2) . ?
N1G O3G 1.25(2) . ?
N1G C4G 1.45(3) . ?
C4G H4GA 0.9800 . ?
C4G H4GB 0.9800 . ?
C4G H4GC 0.9800 . ?
N1H O2H 1.23(2) . ?
N1H O3H 1.24(2) . ?
N1H C4H 1.45(3) . ?
C4H H4HA 0.9800 . ?
C4H H4HB 0.9800 . ?
C4H H4HC 0.9800 . ?
N1I O2I 1.24(2) . ?
N1I O3I 1.24(2) . ?
N1I C4I 1.45(3) . ?
C4I H4IA 0.9800 . ?
C4I H4IB 0.9800 . ?
C4I H4IC 0.9800 . ?
N1J O2J 1.25(2) . ?
N1J O3J 1.25(2) . ?
N1J C4J 1.44(3) . ?
C4J H4JA 0.9800 . ?
C4J H4JB 0.9800 . ?
C4J H4JC 0.9800 . ?

loop_
_geom_hbond_atom_site_label_D
_geom_hbond_atom_site_label_H
_geom_hbond_atom_site_label_A
_geom_hbond_distance_DH
_geom_hbond_distance_HA
_geom_hbond_distance_DA
_geom_hbond_angle_DHA
_geom_hbond_site_symmetry_A
_geom_hbond_publ_flag
O1C H1C O5 0.94(6) 2.21(7) 3.02(3) 142(7) . yes
O1C H1C O1 0.94(6) 2.24(7) 2.99(3) 135(6) . yes

loop_
_geom_torsion_atom_site_label_1
_geom_torsion_atom_site_label_2
_geom_torsion_atom_site_label_3
_geom_torsion_atom_site_label_4
_geom_torsion
_geom_torsion_site_symmetry_1
_geom_torsion_site_symmetry_2
_geom_torsion_site_symmetry_3
_geom_torsion_site_symmetry_4
_geom_torsion_publ_flag
W3 O2C B1 O1C -64(3) . . . . ?
W3 O2C B1 O4C 55(3) . . . . ?
W3 O2C B1 O3C -175.0(16) . . . . ?
W9 O4C B1 O1C 179.9(16) . . . . ?
W9 O4C B1 O2C 64(3) . . . . ?
W9 O4C B1 O3C -64(4) . . . . ?
W8 O4C B1 O1C 59(3) . . . . ?
W8 O4C B1 O2C -56(3) . . . . ?
W8 O4C B1 O3C 176.0(17) . . . . ?
W7 O4C B1 O1C -60(3) . . . . ?
W7 O4C B1 O2C -175.7(17) . . . . ?
W7 O4C B1 O3C 57(3) . . . . ?
W4 O2C B1 O1C 59(3) . . . . ?
W4 O2C B1 O4C 178.2(16) . . . . ?
W4 O2C B1 O3C -52(4) . . . . ?
W1 O1C B1 O2C -178.6(15) . . . . ?
W1 O1C B1 O4C 60(3) . . . . ?
W1 O1C B1 O3C -64(3) . . . . ?
W5 O3C B1 O1C -59(3) . . . . ?
W5 O3C B1 O2C 52(4) . . . . ?
W5 O3C B1 O4C -178.6(18) . . . . ?
W2 O1C B1 O2C 63(3) . . . . ?
W2 O1C B1 O4C -59(3) . . . . ?
W2 O1C B1 O3C 177.7(16) . . . . ?
W11 O3C B1 O1C 179.5(16) . . . . ?
W11 O3C B1 O2C -69(3) . . . . ?
W11 O3C B1 O4C 60(3) . . . . ?
W6 O3C B1 O1C 67(3) . . . . ?
W6 O3C B1 O2C 177.9(16) . . . . ?
W6 O3C B1 O4C -52(4) . . . . ?
W10 O2C B1 O1C -178.5(14) . . . . ?
W10 O2C B1 O4C -60(3) . . . . ?
W10 O2C B1 O3C 70(3) . . . . ?
K1 N1I O2I K3 -173(5) 1_454 . . . ?
P1A C1A C2A C3A -172(3) . . . . ?
P1A C1A C6A C5A 173(2) . . . . ?
P1B C1B C2B C3B 175(3) . . . . ?
P1B C1B C6B C5B -173(2) . . . . ?
O10 W3 O16 W8 -34(3) . . . . ?
O10 W3 O15 W10 -6(3) . . . . ?
O10 W2 O8D K2 -157.2(19) . . . 1_556 ?
O10 W2 O17 W8 26(2) . . . . ?
O19 W7 O11D K1 108.0(13) . . . 1_455 ?
O19 W7 O23 W8 26(3) . . . . ?
O22 W9 O20 W11 -41(4) . . . . ?
O22 W9 O10D K2 -107.4(9) . . . 1_455 ?
O22 W8 O16 W3 -124(3) . . . . ?
O14 W11 O5D K1 85(2) . . . 1_454 ?
O14 W11 O20 W9 -35(2) . . . . ?
O14 W10 O21 W9 34(2) . . . . ?
O5 W5 O4 W4 -63(3) . . . . ?
O5 W5 O1D K3 -162.4(14) . . . . ?
O5 W5 O6 W6 92.6(14) . . . . ?
O5 W5 O7 W11 -6(4) . . . . ?
O5 P1A O26 W1 55(3) . . . . ?
O5 P1A C1A C2A -138(2) . . . . ?
O5 P1A C1A C6A 45(3) . . . . ?
O21 W9 O22 W8 -86.4(14) . . . . ?
O21 W9 O20 W11 36(2) . . . . ?
O21 W9 O10D K2 162.4(8) . . . 1_455 ?
O21 W10 O14 W11 -31(2) . . . . ?
O1B P1B O1 W4 -129(3) . . . . ?
O1B P1B O2 W2 -167.3(15) . . . . ?
O1B P1B C1B C2B -99(3) . . . . ?
O1B P1B C1B C6B 72(2) . . . . ?
O9D W8 O16 W3 136(3) . . . . ?
O8D W2 O10 W3 -131(2) . . . . ?
O8D W2 O17 W8 130(2) . . . . ?
O24 W9 O22 W8 74.2(14) . . . . ?
O24 W9 O20 W11 -124(2) . . . . ?
O24 W9 O10D K2 -19.2(9) . . . 1_455 ?
O24 W7 O19 W6 119(3) . . . . ?
O24 W7 O11D K1 -158.3(12) . . . 1_455 ?
O24 W7 O23 W8 -67.0(15) . . . . ?
O17 W8 O16 W3 34(3) . . . . ?
O17 W2 O10 W3 -26(3) . . . . ?
O17 W2 O8D K2 109(2) . . . 1_556 ?
O2D W4 O8 W10 -168.2(14) . . . . ?
O2D W4 O4 W5 161(3) . . . . ?
O16 W3 O15 W10 -84.9(14) . . . . ?
O5D W11 O20 W9 -139(2) . . . . ?
O11D W7 O19 W6 -138(3) . . . . ?
O11D W7 O23 W8 -169.8(14) . . . . ?
O15 W3 O16 W8 123(3) . . . . ?
O15 W10 O14 W11 59(4) . . . . ?
O15 W10 O21 W9 -125(2) . . . . ?
O1C W1 O11 W2 8.5(11) . . . . ?
O1C W1 O12 W6 -52(3) . . . . ?
O1C W1 O7D K3 34(5) . . . 1_556 ?
O1C W1 O18 W7 53(2) . . . . ?
O1C W2 O10 W3 56(2) . . . . ?
O1C W2 O8D K2 -16(6) . . . 1_556 ?
O1C W2 O17 W8 -59(2) . . . . ?
O11 W1 O12 W6 -70(4) . . . . ?
O11 W1 O7D K3 3.6(14) . . . 1_556 ?
O11 W1 O18 W7 124(2) . . . . ?
O11 W2 O10 W3 70(3) . . . . ?
O11 W2 O8D K2 14(2) . . . 1_556 ?
O11 W2 O17 W8 -130(2) . . . . ?
O1 W4 O2D K2 142.0(15) . . . . ?
O1 W4 O8 W10 4(4) . . . . ?
O1 W4 O4 W5 62(3) . . . . ?
O1 P1B O1B K1 105.4(15) . . . . ?
O1 P1B O2 W2 -50(2) . . . . ?
O1 P1B C1B C2B 139(3) . . . . ?
O1 P1B C1B C6B -49(3) . . . . ?
O8 W4 O2D K2 -40.6(17) . . . . ?
O8 W4 O4 W5 -100(3) . . . . ?
O8 W10 O14 W11 131(2) . . . . ?
O8 W10 O21 W9 -40(4) . . . . ?
O12 W1 O11 W2 27(3) . . . . ?
O12 W1 O7D K3 173.8(13) . . . 1_556 ?
O12 W1 O18 W7 -33(3) . . . . ?
O12 W6 O19 W7 42(3) . . . . ?
O4 W4 O2D K2 56.2(17) . . . . ?
O4 W4 O8 W10 88.9(14) . . . . ?
O4 W5 O1D K3 -76.9(15) . . . . ?
O4 W5 O6 W6 34(3) . . . . ?
O4 W5 O7 W11 -90.2(13) . . . . ?
O4D W10 O14 W11 -134(2) . . . . ?
O4D W10 O21 W9 137(2) . . . . ?
O1A P1A O5 W5 134(3) . . . . ?
O1A P1A O26 W1 172(2) . . . . ?
O1A P1A C1A C2A 102(3) . . . . ?
O1A P1A C1A C6A -74(3) . . . . ?
O20 W9 O22 W8 -9(4) . . . . ?
O20 W9 O10D K2 71.9(9) . . . 1_455 ?
O20 W11 O5D K1 177(2) . . . 1_454 ?
O9 W3 O16 W8 39(4) . . . . ?
O9 W3 O15 W10 73.9(14) . . . . ?
O9 W4 O2D K2 -132.0(15) . . . . ?
O9 W4 O8 W10 -70.5(14) . . . . ?
O9 W4 O4 W5 4(5) . . . . ?
O13 W11 O5D K1 -90(2) . . . 1_454 ?
O13 W11 O20 W9 123(2) . . . . ?
O13 W6 O19 W7 -117(3) . . . . ?
O1D W5 O4 W4 -160(3) . . . . ?
O1D W5 O6 W6 -170.4(14) . . . . ?
O1D W5 O7 W11 168.5(14) . . . . ?
O7D W1 O11 W2 -177.7(13) . . . . ?
O7D W1 O12 W6 135(3) . . . . ?
O7D W1 O18 W7 -136(2) . . . . ?
O23 W8 O16 W3 -33(4) . . . . ?
O23 W7 O19 W6 26(5) . . . . ?
O23 W7 O11D K1 -66.3(14) . . . 1_455 ?
O3D W3 O16 W8 -137(3) . . . . ?
O3D W3 O15 W10 172.5(13) . . . . ?
O26 W1 O11 W2 87.5(14) . . . . ?
O26 W1 O12 W6 -131(3) . . . . ?
O26 W1 O7D K3 88.9(13) . . . 1_556 ?
O26 W1 O18 W7 38(5) . . . . ?
O26 P1A O5 W5 -111(3) . . . . ?
O26 P1A C1A C2A -13(3) . . . . ?
O26 P1A C1A C6A 170(2) . . . . ?
O18 W7 O19 W6 -41(3) . . . . ?
O18 W7 O11D K1 20.8(14) . . . 1_455 ?
O18 W7 O23 W8 93.4(15) . . . . ?
O18 W1 O11 W2 -74.9(14) . . . . ?
O18 W1 O12 W6 33(3) . . . . ?
O18 W1 O7D K3 -92.8(13) . . . 1_556 ?
O6 W5 O4 W4 -4(5) . . . . ?
O6 W5 O1D K3 111.4(15) . . . . ?
O6 W5 O7 W11 70.5(14) . . . . ?
O6 W6 O19 W7 -32(5) . . . . ?
O7 W5 O4 W4 100(3) . . . . ?
O7 W5 O1D K3 19.1(16) . . . . ?
O7 W5 O6 W6 -71.1(14) . . . . ?
O7 W11 O5D K1 -2(2) . . . 1_454 ?
O7 W11 O20 W9 40(4) . . . . ?
O2C W3 O16 W8 50(3) . . . . ?
O2C W3 O15 W10 -1.7(11) . . . . ?
O2C W4 O8 W10 5.9(11) . . . . ?
O2C W4 O4 W5 -26(3) . . . . ?
O2C W10 O14 W11 57(2) . . . . ?
O2C W10 O21 W9 -49(2) . . . . ?
O6D W6 O19 W7 145(3) . . . . ?
O2 W2 O10 W3 134(3) . . . . ?
O2 W2 O8D K2 -70(2) . . . 1_556 ?
O2 W2 O17 W8 -53(4) . . . . ?
O2 P1B O1B K1 -137.2(13) . . . . ?
O2 P1B O1 W4 115(3) . . . . ?
O2 P1B C1B C2B 17(3) . . . . ?
O2 P1B C1B C6B -171(2) . . . . ?
C1A P1A O5 W5 15(3) . . . . ?
C1A P1A O26 W1 -72(2) . . . . ?
C1A C2A C3A C4A -3(5) . . . . ?
C2A C1A C6A C5A -4(5) . . . . ?
C2A C3A C4A C5A 1(5) . . . . ?
C3A C4A C5A C6A 0(5) . . . . ?
C4A C5A C6A C1A 2(5) . . . . ?
C6A C1A C2A C3A 4(5) . . . . ?
C1B P1B O1B K1 -18.7(16) . . . . ?
C1B P1B O1 W4 -7(4) . . . . ?
C1B P1B O2 W2 74(2) . . . . ?
C1B C2B C3B C4B -6(6) . . . . ?
C2B C1B C6B C5B -1(4) . . . . ?
C2B C3B C4B C5B 4(6) . . . . ?
C3B C4B C5B C6B -2(5) . . . . ?
C4B C5B C6B C1B 0(5) . . . . ?
C6B C1B C2B C3B 4(5) . . . . ?
O10D W9 O22 W8 169.2(13) . . . . ?
O10D W9 O20 W11 141(2) . . . . ?
O4C W9 O22 W8 -1.2(12) . . . . ?
O4C W9 O20 W11 -49(2) . . . . ?
O4C W9 O10D K2 -54(5) . . . 1_455 ?
O4C W8 O16 W3 -52(3) . . . . ?
O4C W7 O19 W6 46(3) . . . . ?
O4C W7 O23 W8 5.1(12) . . . . ?
O3C W5 O4 W4 26(3) . . . . ?
O3C W5 O6 W6 2.8(11) . . . . ?
O3C W5 O7 W11 -5.4(12) . . . . ?
O3C W11 O5D K1 -35(5) . . . 1_454 ?
O3C W11 O20 W9 49(2) . . . . ?
O3C W6 O19 W7 -45(3) . . . . ?
O3E N1E O2E K1 21(5) . . . . ?
C4E N1E O2E K1 -157(3) . . . . ?
O2F N1F O3F K3 -47(4) . . . . ?
O3F N1F O2F K2 -41(9) . . . . ?
C4F N1F O2F K2 147(7) . . . . ?
C4F N1F O3F K3 125(3) . . . . ?
O2G N1G O3G K2 12(4) . . . . ?
O3G N1G O2G K3 -118(8) . . . . ?
C4G N1G O2G K3 61(9) . . . . ?
C4G N1G O3G K2 -167(2) . . . . ?
O2H N1H O3H K1 158(2) . . . 1_454 ?
O2H N1H O3H K3 -5(2) . . . . ?
O3H N1H O2H K2 145(3) . . . . ?
O3H N1H O2H K3 4(2) . . . . ?
C4H N1H O2H K2 -36(4) . . . . ?
C4H N1H O2H K3 -176.8(19) . . . . ?
C4H N1H O3H K1 -21(4) . . . 1_454 ?
C4H N1H O3H K3 176.5(19) . . . . ?
O2I N1I O3I K1 6(3) . . . 1_454 ?
O3I N1I O2I K1 -6(3) . . . 1_454 ?
O3I N1I O2I K3 -179(3) . . . . ?
C4I N1I O2I K1 177(2) . . . 1_454 ?
C4I N1I O2I K3 5(5) . . . . ?
C4I N1I O3I K1 -177(2) . . . 1_454 ?
O2J N1J O3J K2 -47(7) . . . . ?
C4J N1J O3J K2 129(6) . . . . ?

loop_
_smtbx_masks_void_nr
_smtbx_masks_void_average_x
_smtbx_masks_void_average_y
_smtbx_masks_void_average_z
_smtbx_masks_void_volume
_smtbx_masks_void_count_electrons
_smtbx_masks_void_content
1 0.488 0.226 0.085 111.6 36.0 '4 H2O'
2 0.512 0.726 0.915 111.6 35.2 '4 H2O'
3 0.295 0.781 0.367 8.7 0.8 ?
4 0.705 0.281 0.633 8.7 1.0 ?
